data_4342014
loop_
_publ_author_name
'Zhang, Xian-Ming'
'Hou, Juan-Juan'
'Guo, Cai-Hong'
'Li, Chun-Fang'

_publ_section_title
;
 A new class of cuprous bromide cluster-based hybrid materials: direct
 observation of the stepwise replacement of hydrogen bonds by coordination
 bonds.
;
_journal_issue 2
_journal_name_full 'Inorganic chemistry'
_journal_page_first 554
_journal_page_last 559
_journal_paper_doi 10.1021/ic5024168
_journal_volume 54
_journal_year 2015
_chemical_absolute_configuration ad
_chemical_formula_moiety '0.5(C48 H72 Br12 Cu9.11 N16)'
_chemical_formula_sum 'C24 H36 Br6 Cu4.56 N8'
_chemical_formula_weight 1205.63
_chemical_name_systematic
;
 ? 
;
_space_group_crystal_system cubic
_space_group_IT_number 217
_space_group_name_Hall 'I -4 2 3'
_space_group_name_H-M_alt 'I -4 3 m'
_symmetry_space_group_name_Hall 'I -4 2 3'
_symmetry_space_group_name_H-M 'I -4 3 m'
_atom_sites_solution_hydrogens geom
_atom_sites_solution_primary direct
_atom_sites_solution_secondary difmap
_audit_creation_date 2013-09-24
_audit_creation_method
;
  Olex2 1.2
  (compiled 2012.05.09 svn.r2324, GUI svn.r4230)
;
_cell_angle_alpha 90.00
_cell_angle_beta 90.00
_cell_angle_gamma 90.00
_cell_formula_units_Z 2
_cell_length_a 13.4124(7)
_cell_length_b 13.4124(7)
_cell_length_c 13.4124(7)
_cell_measurement_reflns_used 1394
_cell_measurement_temperature 298(2)
_cell_measurement_theta_max 22.692
_cell_measurement_theta_min 2.631
_cell_volume 2412.8(2)
_computing_molecular_graphics
;
O. V. Dolomanov, L. J. Bourhis, R. J. Gildea, J. A. K. Howard and H. Puschmann,
OLEX2: a complete structure solution, refinement and analysis program.
J. Appl. Cryst. (2009). 42, 339-341.
;
_computing_publication_material
;
O. V. Dolomanov, L. J. Bourhis, R. J. Gildea, J. A. K. Howard and H. Puschmann,
OLEX2: a complete structure solution, refinement and analysis program.
J. Appl. Cryst. (2009). 42, 339-341.
;
_computing_structure_refinement
;
XL, G.M. Sheldrick, Acta Cryst.
(2008). A64, 112-122
;
_computing_structure_solution
;
XS, G.M. Sheldrick, Acta Cryst.
(2008). A64, 112-122
;
_diffrn_ambient_temperature 298.15
_diffrn_measured_fraction_theta_full 1.000
_diffrn_measured_fraction_theta_max 1.000
_diffrn_radiation_monochromator graphite
_diffrn_radiation_type MoK\a
_diffrn_radiation_wavelength 0.71073
_diffrn_reflns_av_R_equivalents 0.0668
_diffrn_reflns_av_unetI/netI 0.0407
_diffrn_reflns_limit_h_max 14
_diffrn_reflns_limit_h_min -17
_diffrn_reflns_limit_k_max 17
_diffrn_reflns_limit_k_min -17
_diffrn_reflns_limit_l_max 16
_diffrn_reflns_limit_l_min -16
_diffrn_reflns_number 7423
_diffrn_reflns_theta_full 26.92
_diffrn_reflns_theta_max 26.92
_diffrn_reflns_theta_min 2.15
_diffrn_source 'fine-focus sealed tube'
_exptl_absorpt_coefficient_mu 6.968
_exptl_absorpt_correction_T_max 0.3363
_exptl_absorpt_correction_T_min 0.2290
_exptl_absorpt_correction_type multi-scan
_exptl_crystal_density_diffrn 1.659
_exptl_crystal_density_method 'not measured'
_exptl_crystal_F_000 1156
_exptl_crystal_size_max 0.30
_exptl_crystal_size_mid 0.25
_exptl_crystal_size_min 0.20
_platon_squeeze_details
;
;
_refine_diff_density_max 2.867
_refine_diff_density_min -0.654
_refine_diff_density_rms 0.226
_refine_ls_abs_structure_details 'Flack H D (1983), Acta Cryst. A39, 876-881'
_refine_ls_abs_structure_Flack 0.37(9)
_refine_ls_extinction_method none
_refine_ls_goodness_of_fit_ref 1.128
_refine_ls_hydrogen_treatment mixed
_refine_ls_matrix_type full
_refine_ls_number_parameters 31
_refine_ls_number_reflns 522
_refine_ls_number_restraints 24
_refine_ls_restrained_S_all 1.119
_refine_ls_R_factor_all 0.0912
_refine_ls_R_factor_gt 0.0749
_refine_ls_shift/su_max 0.000
_refine_ls_shift/su_mean 0.000
_refine_ls_structure_factor_coef Fsqd
_refine_ls_weighting_details 'calc w=1/[\s^2^(Fo^2^)+(0.1343P)^2^+12.3739P] where P=(Fo^2^+2Fc^2^)/3'
_refine_ls_weighting_scheme calc
_refine_ls_wR_factor_gt 0.2101
_refine_ls_wR_factor_ref 0.2206
_reflns_number_gt 406
_reflns_number_total 522
_reflns_threshold_expression >2sigma(I)
_cod_data_source_file ic5024168_si_002.cif
_cod_data_source_block 2
_cod_depositor_comments
;
The following automatic conversions were performed:

'_exptl_absorpt_correction_type' value 'Multi-scan' changed to
'multi-scan' according to
/home/saulius/struct/COD-crude-data--automatic-downloads/rss-feeds/ACS/lib/dictionaries/cif_core.dic
dictionary named 'cif_core.dic' version 2.4.2 from 2011-04-26.

Automatic conversion script
Id: cif_fix_values 2935 2014-11-11 08:27:57Z andrius 

 Adding full bibliography for 4342013--4342020.cif.
;
_cod_database_code 4342014

loop_
_space_group_symop_id
_space_group_symop_operation_xyz
1 'x, y, z'
2 'y, -x, -z'
3 '-x, -y, z'
4 '-y, x, -z'
5 'x, -y, -z'
6 '-y, -x, z'
7 '-x, y, -z'
8 'y, x, z'
9 'z, x, y'
10 'x, -z, -y'
11 '-z, -x, y'
12 '-x, z, -y'
13 'z, -x, -y'
14 '-x, -z, y'
15 '-z, x, -y'
16 'x, z, y'
17 'y, z, x'
18 'z, y, x'
19 'z, -y, -x'
20 '-z, -y, x'
21 '-z, y, -x'
22 'y, -z, -x'
23 '-y, -z, x'
24 '-y, z, -x'
25 'x+1/2, y+1/2, z+1/2'
26 'y+1/2, -x+1/2, -z+1/2'
27 '-x+1/2, -y+1/2, z+1/2'
28 '-y+1/2, x+1/2, -z+1/2'
29 'x+1/2, -y+1/2, -z+1/2'
30 '-y+1/2, -x+1/2, z+1/2'
31 '-x+1/2, y+1/2, -z+1/2'
32 'y+1/2, x+1/2, z+1/2'
33 'z+1/2, x+1/2, y+1/2'
34 'x+1/2, -z+1/2, -y+1/2'
35 '-z+1/2, -x+1/2, y+1/2'
36 '-x+1/2, z+1/2, -y+1/2'
37 'z+1/2, -x+1/2, -y+1/2'
38 '-x+1/2, -z+1/2, y+1/2'
39 '-z+1/2, x+1/2, -y+1/2'
40 'x+1/2, z+1/2, y+1/2'
41 'y+1/2, z+1/2, x+1/2'
42 'z+1/2, y+1/2, x+1/2'
43 'z+1/2, -y+1/2, -x+1/2'
44 '-z+1/2, -y+1/2, x+1/2'
45 '-z+1/2, y+1/2, -x+1/2'
46 'y+1/2, -z+1/2, -x+1/2'
47 '-y+1/2, -z+1/2, x+1/2'
48 '-y+1/2, z+1/2, -x+1/2'

loop_
_atom_site_label
_atom_site_type_symbol
_atom_site_fract_x
_atom_site_fract_y
_atom_site_fract_z
_atom_site_U_iso_or_equiv
_atom_site_adp_type
_atom_site_occupancy
_atom_site_symmetry_multiplicity
_atom_site_calc_flag
_atom_site_refinement_flags
_atom_site_disorder_assembly
_atom_site_disorder_group
Cu1 Cu 0.39508(19) 0.39508(19) 0.39508(19) 0.043(2) Uani 0.90(2) 6 d SP . .
Cu2 Cu 0.6033(9) 0.3967(9) 0.3967(9) 0.045(8) Uani 0.24(2) 6 d SP . .
Br1 Br 0.5000 0.5000 0.28375(14) 0.0375(8) Uani 1 4 d S . .
N1 N 0.3015(12) 0.3015(12) 0.3015(12) 0.058(6) Uani 1 6 d SU . .
N2 N 0.1937(8) 0.1937(8) 0.1937(8) 0.024(4) Uani 1 6 d SU . .
C2 C 0.3498(18) 0.278(2) 0.204(2) 0.069(6) Uani 0.50 1 d PU A -1
H2A H 0.4028 0.2295 0.2132 0.083 Uiso 0.50 1 calc PR A -1
H2B H 0.3778 0.3376 0.1746 0.083 Uiso 0.50 1 calc PR A -1
C1 C 0.2647(19) 0.233(2) 0.1343(19) 0.069(6) Uani 0.50 1 d PU A -1
H1 H 0.2641 0.2342 0.0650 0.083 Uiso 0.50 1 calc PR A -1

loop_
_atom_site_aniso_label
_atom_site_aniso_U_11
_atom_site_aniso_U_22
_atom_site_aniso_U_33
_atom_site_aniso_U_23
_atom_site_aniso_U_13
_atom_site_aniso_U_12
Cu1 0.043(2) 0.043(2) 0.043(2) -0.0098(12) -0.0098(12) -0.0098(12)
Cu2 0.045(8) 0.045(8) 0.045(8) 0.017(5) -0.017(5) -0.017(5)
Br1 0.0347(9) 0.0347(9) 0.0432(11) 0.000 0.000 -0.0012(16)
N1 0.058(6) 0.058(6) 0.058(6) -0.009(5) -0.009(5) -0.009(5)
N2 0.024(4) 0.024(4) 0.024(4) -0.001(4) -0.001(4) -0.001(4)
C2 0.069(8) 0.078(8) 0.061(7) -0.015(6) 0.013(6) -0.013(6)
C1 0.069(8) 0.078(8) 0.061(7) -0.015(6) 0.013(6) -0.013(6)

loop_
_atom_type_symbol
_atom_type_description
_atom_type_scat_dispersion_real
_atom_type_scat_dispersion_imag
_atom_type_scat_source
C C 0.0033 0.0016 'International Tables Vol C Tables 4.2.6.8 and 6.1.1.4'
H H 0.0000 0.0000 'International Tables Vol C Tables 4.2.6.8 and 6.1.1.4'
Br Br -0.2901 2.4595 'International Tables Vol C Tables 4.2.6.8 and 6.1.1.4'
Cu Cu 0.3201 1.2651 'International Tables Vol C Tables 4.2.6.8 and 6.1.1.4'
N N 0.0061 0.0033 'International Tables Vol C Tables 4.2.6.8 and 6.1.1.4'

loop_
_geom_angle_atom_site_label_1
_geom_angle_atom_site_label_2
_geom_angle_atom_site_label_3
_geom_angle
_geom_angle_site_symmetry_1
_geom_angle_site_symmetry_3
Cu2 Cu1 Cu2 89.1(6) . 2_566
Cu2 Cu1 Cu2 89.1(6) . 3_665
Cu2 Cu1 Cu2 89.1(6) 2_566 3_665
Br1 Cu1 Cu2 55.58(5) . 3_665
Br1 Cu1 Cu2 126.2(5) 9 .
Br1 Cu1 Cu2 55.58(5) 12_656 2_566
Br1 Cu1 Cu2 126.2(5) . 2_566
Br1 Cu1 Cu2 55.58(5) 9 2_566
Br1 Cu1 Cu2 55.58(5) 9 3_665
Br1 Cu1 Cu2 55.58(5) 12_656 .
Br1 Cu1 Cu2 55.58(5) . .
Br1 Cu1 Cu2 126.2(5) 12_656 3_665
Br1 Cu1 Br1 111.04(10) . 12_656
Br1 Cu1 Br1 111.04(10) . 9
Br1 Cu1 Br1 111.04(10) 12_656 9
N1 Cu1 Cu2 125.9(4) . 3_665
N1 Cu1 Cu2 125.9(4) . .
N1 Cu1 Cu2 125.9(4) . 2_566
N1 Cu1 Br1 107.86(11) . .
N1 Cu1 Br1 107.86(11) . 12_656
N1 Cu1 Br1 107.86(11) . 9
Cu1 Cu2 Cu1 90.9(5) . 4_656
Cu1 Cu2 Cu1 90.9(5) . 3_665
Cu1 Cu2 Cu1 90.9(5) 4_656 3_665
Br1 Cu2 Cu1 56.0(2) 12_656 4_656
Br1 Cu2 Cu1 128.4(8) . 4_656
Br1 Cu2 Cu1 56.0(2) . 3_665
Br1 Cu2 Cu1 128.4(8) 11_665 .
Br1 Cu2 Cu1 128.4(8) 12_656 3_665
Br1 Cu2 Cu1 56.0(2) 11_665 3_665
Br1 Cu2 Cu1 56.0(2) 11_665 4_656
Br1 Cu2 Cu1 56.0(2) . .
Br1 Cu2 Cu1 56.0(2) 12_656 .
Br1 Cu2 Br1 111.8(4) 12_656 .
Br1 Cu2 Br1 111.8(4) 12_656 11_665
Br1 Cu2 Br1 111.8(4) . 11_665
N2 Cu2 Cu1 124.6(4) 26 4_656
N2 Cu2 Cu1 124.6(4) 26 .
N2 Cu2 Cu1 124.6(4) 26 3_665
N2 Cu2 Br1 107.0(4) 26 12_656
N2 Cu2 Br1 107.0(4) 26 .
N2 Cu2 Br1 107.0(4) 26 11_665
Cu1 Br1 Cu1 106.2(2) 3_665 .
Cu2 Br1 Cu1 68.5(2) 3_665 .
Cu2 Br1 Cu1 68.5(2) . .
Cu2 Br1 Cu1 68.5(2) 3_665 3_665
Cu2 Br1 Cu1 68.5(2) . 3_665
Cu2 Br1 Cu2 104.6(9) . 3_665
C2 N1 Cu1 112.2(14) 17 .
C2 N1 Cu1 112.2(14) 9 .
C2 N1 Cu1 112.2(14) 18 .
C2 N1 Cu1 112.2(14) . .
C2 N1 Cu1 112.2(14) 8 .
C2 N1 Cu1 112.2(14) 16 .
C2 N1 C2 136(3) 9 16
C2 N1 C2 54(2) 17 16
C2 N1 C2 54(2) 8 .
C2 N1 C2 106.6(15) 18 16
C2 N1 C2 54(2) 18 9
C2 N1 C2 56(2) 18 17
C2 N1 C2 106.6(15) 9 17
C2 N1 C2 56(2) 16 .
C2 N1 C2 136(3) 17 8
C2 N1 C2 56(2) 9 8
C2 N1 C2 106.6(15) 18 8
C2 N1 C2 106.6(15) 16 8
C2 N1 C2 106.6(15) 17 .
C2 N1 C2 106.6(15) 9 .
C2 N1 C2 136(3) 18 .
C1 N2 Cu2 107.0(13) 16 28_545
C1 N2 Cu2 107.0(13) 17 28_545
C1 N2 Cu2 107.0(13) . 28_545
C1 N2 Cu2 107.0(13) 8 28_545
C1 N2 Cu2 107.0(13) 9 28_545
C1 N2 Cu2 107.0(13) 18 28_545
C1 N2 C1 111.8(12) 16 8
C1 N2 C1 133(3) 17 8
C1 N2 C1 111.8(12) 18 8
C1 N2 C1 88(3) 9 8
C1 N2 C1 26(3) . 8
C1 N2 C1 88(3) 17 18
C1 N2 C1 133(3) . 18
C1 N2 C1 26(3) 17 16
C1 N2 C1 88(3) . 16
C1 N2 C1 111.8(12) . 17
C1 N2 C1 26(3) 18 9
C1 N2 C1 133(3) 16 9
C1 N2 C1 111.8(12) 17 9
C1 N2 C1 111.8(12) 16 18
C1 N2 C1 111.8(12) . 9
N1 C2 C1 106(2) . .
N2 C1 C2 108(2) . .

loop_
_geom_bond_atom_site_label_1
_geom_bond_atom_site_label_2
_geom_bond_distance
_geom_bond_site_symmetry_2
Cu1 Cu2 2.793(10) .
Cu1 Cu2 2.793(11) 2_566
Cu1 Cu2 2.793(10) 3_665
Cu1 Br1 2.4880(15) .
Cu1 Br1 2.4880(15) 12_656
Cu1 Br1 2.4880(15) 9
Cu1 N1 2.17(3) .
Cu2 Cu1 2.793(11) 4_656
Cu2 Cu1 2.793(11) 3_665
Cu2 Br1 2.477(7) 11_665
Cu2 Br1 2.477(7) 12_656
Cu2 Br1 2.477(7) .
Cu2 N2 2.10(3) 26
Br1 Cu1 2.4880(15) 3_665
Br1 Cu2 2.477(7) 3_665
N1 C2 1.49(3) 16
N1 C2 1.49(3) 8
N1 C2 1.49(3) .
N1 C2 1.49(3) 18
N1 C2 1.49(3) 9
N1 C2 1.49(3) 17
N2 Cu2 2.10(3) 28_545
N2 C1 1.35(2) 8
N2 C1 1.35(2) 9
N2 C1 1.35(2) 18
N2 C1 1.35(2) .
N2 C1 1.35(2) 17
N2 C1 1.35(2) 16
C2 C1 1.59(3) .

loop_
_platon_squeeze_void_nr
_platon_squeeze_void_average_x
_platon_squeeze_void_average_y
_platon_squeeze_void_average_z
_platon_squeeze_void_volume
_platon_squeeze_void_count_electrons
_platon_squeeze_void_content
1 -0.120 -0.077 0.456 722 679 ' '
